data_7018017
loop_
_publ_author_name
'Babashkina, Maria G.'
'Safin, Damir A.'
'Robeyns, Koen'
'Garcia, Yann'

_publ_section_title
;
 Complexation properties of the crown ether-containing
 N-thiophosphorylated thiourea towards Ni(II).
;
_journal_issue 5
_journal_name_full 'Dalton transactions (Cambridge, England : 2003)'
_journal_page_first 1451
_journal_page_last 1453
_journal_paper_doi 10.1039/c1dt11958c
_journal_volume 41
_journal_year 2012
_chemical_formula_moiety 'C21 H35 N2 O7 P S2'
_chemical_formula_sum 'C21 H35 N2 O7 P S2'
_chemical_formula_weight 522.60
_chemical_name_systematic
;
?
;
_space_group_IT_number 2
_symmetry_cell_setting triclinic
_symmetry_space_group_name_Hall '-P 1'
_symmetry_space_group_name_H-M 'P -1'
_atom_sites_solution_hydrogens geom
_atom_sites_solution_primary direct
_atom_sites_solution_secondary difmap
_audit_creation_method SHELXL-97
_cell_angle_alpha 83.459(8)
_cell_angle_beta 85.820(5)
_cell_angle_gamma 69.189(7)
_cell_formula_units_Z 2
_cell_length_a 7.7391(3)
_cell_length_b 9.1558(11)
_cell_length_c 20.7496(17)
_cell_measurement_reflns_used 7538
_cell_measurement_temperature 298(2)
_cell_measurement_theta_max 25.1910
_cell_measurement_theta_min 1.9730
_cell_volume 1364.6(2)
_computing_cell_refinement
;
CrysAlisPro, Oxford Diffraction Ltd.,
Version 1.171.34.40 (release 27-08-2010 CrysAlis171 .NET)
(compiled Aug 27 2010,11:50:40)
;
_computing_data_collection MAR
_computing_data_reduction
;
CrysAlisPro, Oxford Diffraction Ltd.,
Version 1.171.34.40 (release 27-08-2010 CrysAlis171 .NET)
(compiled Aug 27 2010,11:50:40)
;
_computing_structure_refinement 'SHELXL-97 (Sheldrick, 1997)'
_computing_structure_solution 'SHELXS-97 (Sheldrick, 1990)'
_diffrn_ambient_temperature 298(2)
_diffrn_measured_fraction_theta_full 0.957
_diffrn_measured_fraction_theta_max 0.957
_diffrn_measurement_device_type 'MAR345 image plate'
_diffrn_measurement_method '150 images, \D\F 2.5\%'
_diffrn_radiation_monochromator 'Zr filter'
_diffrn_radiation_source 'RU200 rotating anode'
_diffrn_radiation_type MoK\a
_diffrn_radiation_wavelength 0.71073
_diffrn_reflns_av_R_equivalents 0.0478
_diffrn_reflns_av_sigmaI/netI 0.0214
_diffrn_reflns_limit_h_max 9
_diffrn_reflns_limit_h_min -9
_diffrn_reflns_limit_k_max 10
_diffrn_reflns_limit_k_min -10
_diffrn_reflns_limit_l_max 24
_diffrn_reflns_limit_l_min 0
_diffrn_reflns_number 4731
_diffrn_reflns_theta_full 25.26
_diffrn_reflns_theta_max 25.26
_diffrn_reflns_theta_min 2.39
_exptl_absorpt_coefficient_mu 0.294
_exptl_absorpt_correction_T_max 1.00000
_exptl_absorpt_correction_T_min 0.98023
_exptl_absorpt_correction_type multi-scan
_exptl_absorpt_process_details
;
CrysAlisPro, Oxford Diffraction Ltd.,
Version 1.171.34.40 (release 27-08-2010 CrysAlis171 .NET)
(compiled Aug 27 2010,11:50:40)
Empirical absorption correction using spherical harmonics,
implemented in SCALE3 ABSPACK scaling algorithm.
;
_exptl_crystal_colour colourless
_exptl_crystal_density_diffrn 1.272
_exptl_crystal_density_method 'not measured'
_exptl_crystal_description fragment
_exptl_crystal_F_000 556
_exptl_crystal_size_max 0.39
_exptl_crystal_size_mid 0.33
_exptl_crystal_size_min 0.10
_refine_diff_density_max 0.318
_refine_diff_density_min -0.268
_refine_diff_density_rms 0.051
_refine_ls_extinction_method none
_refine_ls_goodness_of_fit_ref 1.097
_refine_ls_hydrogen_treatment constr
_refine_ls_matrix_type full
_refine_ls_number_parameters 302
_refine_ls_number_reflns 4731
_refine_ls_number_restraints 0
_refine_ls_restrained_S_all 1.097
_refine_ls_R_factor_all 0.0624
_refine_ls_R_factor_gt 0.0524
_refine_ls_shift/su_max 0.000
_refine_ls_shift/su_mean 0.000
_refine_ls_structure_factor_coef Fsqd
_refine_ls_weighting_details 'calc w=1/[\s^2^(Fo^2^)+(0.0623P)^2^+0.8203P] where P=(Fo^2^+2Fc^2^)/3'
_refine_ls_weighting_scheme calc
_refine_ls_wR_factor_gt 0.1352
_refine_ls_wR_factor_ref 0.1424
_reflns_number_gt 4000
_reflns_number_total 4731
_reflns_threshold_expression >2sigma(I)
_cod_data_source_file c1dt11958c.txt
_cod_data_source_block safinHL
_cod_database_code 7018017

loop_
_symmetry_equiv_pos_as_xyz
'x, y, z'
'-x, -y, -z'

loop_
_atom_site_label
_atom_site_type_symbol
_atom_site_fract_x
_atom_site_fract_y
_atom_site_fract_z
_atom_site_U_iso_or_equiv
_atom_site_adp_type
_atom_site_occupancy
_atom_site_symmetry_multiplicity
_atom_site_calc_flag
_atom_site_refinement_flags
P1 P 0.97504(10) 0.25523(9) 0.14639(3) 0.0511(2) Uani 1 1 d .
S2 S 1.17858(13) 0.12880(13) 0.09516(4) 0.0851(3) Uani 1 1 d .
N3 N 0.9978(3) 0.1815(3) 0.22378(10) 0.0505(5) Uani 1 1 d .
H3 H 1.1036 0.1108 0.2324 0.061 Uiso 1 1 calc R
C4 C 0.8741(3) 0.2157(3) 0.27661(11) 0.0427(6) Uani 1 1 d .
S5 S 0.68706(12) 0.37577(9) 0.27711(4) 0.0688(3) Uani 1 1 d .
N6 N 0.9255(3) 0.1015(2) 0.32604(9) 0.0468(5) Uani 1 1 d .
H6 H 1.0175 0.0188 0.3176 0.056 Uiso 1 1 calc R
O7 O 0.7804(3) 0.2710(3) 0.12438(10) 0.0632(5) Uani 1 1 d .
C8 C 0.7414(7) 0.1353(6) 0.1047(2) 0.1000(13) Uani 1 1 d .
H8 H 0.8595 0.0543 0.0939 0.120 Uiso 1 1 calc R
C9 C 0.6511(9) 0.0698(7) 0.1590(3) 0.138(2) Uani 1 1 d .
H9A H 0.7385 0.0191 0.1923 0.207 Uiso 1 1 calc R
H9B H 0.6064 -0.0053 0.1441 0.207 Uiso 1 1 calc R
H9C H 0.5493 0.1528 0.1763 0.207 Uiso 1 1 calc R
C10 C 0.6342(10) 0.1900(9) 0.0454(2) 0.163(3) Uani 1 1 d .
H10A H 0.5946 0.1084 0.0340 0.245 Uiso 1 1 calc R
H10B H 0.7100 0.2160 0.0106 0.245 Uiso 1 1 calc R
H10C H 0.5279 0.2812 0.0530 0.245 Uiso 1 1 calc R
O11 O 0.9561(4) 0.4298(3) 0.14889(9) 0.0725(6) Uani 1 1 d .
C12 C 0.9062(8) 0.5443(5) 0.09083(16) 0.0969(14) Uani 1 1 d .
H12 H 0.9151 0.4880 0.0526 0.116 Uiso 1 1 calc R
C13 C 0.7079(10) 0.6503(7) 0.1016(3) 0.164(3) Uani 1 1 d .
H13A H 0.6984 0.7044 0.1395 0.246 Uiso 1 1 calc R
H13B H 0.6295 0.5884 0.1077 0.246 Uiso 1 1 calc R
H13C H 0.6699 0.7255 0.0645 0.246 Uiso 1 1 calc R
C14 C 1.0419(10) 0.6256(7) 0.0832(2) 0.145(2) Uani 1 1 d .
H14A H 1.0219 0.6924 0.1175 0.218 Uiso 1 1 calc R
H14B H 1.0271 0.6877 0.0421 0.218 Uiso 1 1 calc R
H14C H 1.1649 0.5494 0.0850 0.218 Uiso 1 1 calc R
C15 C 0.8474(3) 0.1000(3) 0.39037(11) 0.0404(5) Uani 1 1 d .
C16 C 0.7955(3) 0.2312(3) 0.42502(11) 0.0441(6) Uani 1 1 d .
H16 H 0.8040 0.3250 0.4053 0.053 Uiso 1 1 calc R
C17 C 0.7310(3) 0.2222(3) 0.48884(11) 0.0417(5) Uani 1 1 d .
C18 C 0.7117(3) 0.0830(3) 0.51785(11) 0.0411(5) Uani 1 1 d .
C19 C 0.7674(4) -0.0466(3) 0.48346(12) 0.0491(6) Uani 1 1 d .
H19 H 0.7579 -0.1403 0.5028 0.059 Uiso 1 1 calc R
C20 C 0.8383(4) -0.0394(3) 0.41957(12) 0.0470(6) Uani 1 1 d .
H20 H 0.8789 -0.1285 0.3971 0.056 Uiso 1 1 calc R
O21 O 0.6824(3) 0.3425(2) 0.52765(9) 0.0552(5) Uani 1 1 d .
C22 C 0.7600(5) 0.4622(3) 0.51171(14) 0.0575(7) Uani 1 1 d .
H22A H 0.6882 0.5401 0.4790 0.069 Uiso 1 1 calc R
H22B H 0.8862 0.4177 0.4949 0.069 Uiso 1 1 calc R
C23 C 0.7560(5) 0.5357(3) 0.57305(15) 0.0617(8) Uani 1 1 d .
H23A H 0.7836 0.6314 0.5632 0.074 Uiso 1 1 calc R
H23B H 0.6339 0.5621 0.5940 0.074 Uiso 1 1 calc R
O24 O 0.8879(3) 0.4289(2) 0.61449(10) 0.0698(6) Uani 1 1 d .
C25 C 0.8756(5) 0.4775(4) 0.67781(16) 0.0736(9) Uani 1 1 d .
H25A H 0.7469 0.5220 0.6920 0.088 Uiso 1 1 calc R
H25B H 0.9314 0.5571 0.6775 0.088 Uiso 1 1 calc R
C26 C 0.9743(5) 0.3385(4) 0.72302(18) 0.0777(10) Uani 1 1 d .
H26A H 1.1026 0.2958 0.7082 0.093 Uiso 1 1 calc R
H26B H 0.9721 0.3728 0.7657 0.093 Uiso 1 1 calc R
O27 O 0.8983(3) 0.2179(3) 0.72852(12) 0.0753(6) Uani 1 1 d .
C28 C 0.7209(5) 0.2510(4) 0.76075(16) 0.0680(8) Uani 1 1 d .
H28A H 0.6688 0.3615 0.7676 0.082 Uiso 1 1 calc R
H28B H 0.7337 0.1907 0.8028 0.082 Uiso 1 1 calc R
C29 C 0.5945(4) 0.2102(3) 0.72097(15) 0.0627(8) Uani 1 1 d .
H29A H 0.4704 0.2434 0.7404 0.075 Uiso 1 1 calc R
H29B H 0.5897 0.2628 0.6775 0.075 Uiso 1 1 calc R
O30 O 0.6644(3) 0.0438(2) 0.71853(8) 0.0530(5) Uani 1 1 d .
C31 C 0.5567(4) -0.0138(3) 0.68198(12) 0.0531(7) Uani 1 1 d .
H31A H 0.4336 0.0644 0.6777 0.064 Uiso 1 1 calc R
H31B H 0.5445 -0.1076 0.7056 0.064 Uiso 1 1 calc R
C32 C 0.6391(4) -0.0518(3) 0.61573(12) 0.0460(6) Uani 1 1 d .
H32A H 0.7649 -0.1257 0.6189 0.055 Uiso 1 1 calc R
H32B H 0.5673 -0.0985 0.5941 0.055 Uiso 1 1 calc R
O33 O 0.6375(3) 0.0905(2) 0.58018(8) 0.0523(5) Uani 1 1 d .

loop_
_atom_site_aniso_label
_atom_site_aniso_U_11
_atom_site_aniso_U_22
_atom_site_aniso_U_33
_atom_site_aniso_U_23
_atom_site_aniso_U_13
_atom_site_aniso_U_12
P1 0.0557(4) 0.0643(5) 0.0334(3) 0.0023(3) -0.0013(3) -0.0234(3)
S2 0.0702(6) 0.1218(8) 0.0475(5) -0.0060(5) 0.0152(4) -0.0182(5)
N3 0.0435(12) 0.0589(13) 0.0372(11) 0.0039(9) 0.0008(9) -0.0062(10)
C4 0.0450(14) 0.0465(14) 0.0331(12) -0.0008(10) -0.0026(10) -0.0123(11)
S5 0.0674(5) 0.0593(5) 0.0477(4) 0.0045(3) 0.0010(3) 0.0135(4)
N6 0.0457(12) 0.0458(12) 0.0339(10) 0.0002(9) 0.0035(8) 0.0003(9)
O7 0.0580(12) 0.0753(14) 0.0544(11) 0.0009(10) -0.0117(9) -0.0211(10)
C8 0.095(3) 0.136(4) 0.093(3) -0.031(3) -0.007(2) -0.062(3)
C9 0.182(6) 0.169(5) 0.109(4) 0.018(4) -0.026(4) -0.124(5)
C10 0.201(7) 0.303(9) 0.067(3) -0.013(4) -0.009(3) -0.188(7)
O11 0.1177(19) 0.0740(14) 0.0370(10) 0.0078(9) -0.0087(11) -0.0500(13)
C12 0.176(5) 0.083(3) 0.0409(17) 0.0088(16) -0.011(2) -0.059(3)
C13 0.198(7) 0.101(4) 0.146(5) 0.031(4) -0.037(5) -0.002(4)
C14 0.258(8) 0.138(4) 0.083(3) 0.023(3) 0.000(4) -0.134(5)
C15 0.0375(13) 0.0456(13) 0.0314(11) -0.0001(10) -0.0028(9) -0.0071(10)
C16 0.0495(15) 0.0398(13) 0.0406(13) 0.0015(10) 0.0009(11) -0.0149(11)
C17 0.0448(14) 0.0415(13) 0.0387(12) -0.0050(10) -0.0004(10) -0.0148(10)
C18 0.0469(14) 0.0445(13) 0.0316(11) -0.0020(10) -0.0020(10) -0.0160(11)
C19 0.0661(17) 0.0393(13) 0.0398(13) 0.0014(10) -0.0014(12) -0.0178(12)
C20 0.0584(16) 0.0404(13) 0.0364(13) -0.0054(10) -0.0028(11) -0.0095(11)
O21 0.0764(13) 0.0479(10) 0.0495(10) -0.0150(8) 0.0173(9) -0.0324(9)
C22 0.078(2) 0.0426(14) 0.0547(16) -0.0018(12) 0.0062(14) -0.0272(14)
C23 0.082(2) 0.0374(14) 0.0666(18) -0.0100(13) 0.0045(16) -0.0217(14)
O24 0.0809(15) 0.0610(13) 0.0629(13) -0.0212(10) -0.0038(11) -0.0144(11)
C25 0.091(2) 0.066(2) 0.074(2) -0.0249(17) -0.0039(18) -0.0339(18)
C26 0.072(2) 0.091(3) 0.074(2) -0.0239(19) -0.0134(18) -0.0259(19)
O27 0.0718(15) 0.0605(13) 0.0868(16) -0.0158(11) 0.0078(12) -0.0142(11)
C28 0.076(2) 0.0547(17) 0.0644(19) -0.0197(15) 0.0065(16) -0.0103(15)
C29 0.0617(18) 0.0499(16) 0.0616(18) -0.0102(13) -0.0036(14) 0.0003(13)
O30 0.0592(12) 0.0468(10) 0.0430(10) -0.0053(8) -0.0071(8) -0.0051(8)
C31 0.0557(17) 0.0588(16) 0.0427(14) 0.0015(12) 0.0043(12) -0.0204(13)
C32 0.0526(15) 0.0441(14) 0.0423(13) 0.0002(11) -0.0008(11) -0.0198(11)
O33 0.0750(13) 0.0441(10) 0.0378(9) -0.0044(7) 0.0089(8) -0.0230(9)

loop_
_atom_type_symbol
_atom_type_description
_atom_type_scat_dispersion_real
_atom_type_scat_dispersion_imag
_atom_type_scat_source
C C 0.0033 0.0016 'International Tables Vol C Tables 4.2.6.8 and 6.1.1.4'
H H 0.0000 0.0000 'International Tables Vol C Tables 4.2.6.8 and 6.1.1.4'
N N 0.0061 0.0033 'International Tables Vol C Tables 4.2.6.8 and 6.1.1.4'
O O 0.0106 0.0060 'International Tables Vol C Tables 4.2.6.8 and 6.1.1.4'
P P 0.1023 0.0942 'International Tables Vol C Tables 4.2.6.8 and 6.1.1.4'
S S 0.1246 0.1234 'International Tables Vol C Tables 4.2.6.8 and 6.1.1.4'

loop_
_geom_angle_atom_site_label_1
_geom_angle_atom_site_label_2
_geom_angle_atom_site_label_3
_geom_angle
O7 P1 O11 102.30(13)
O7 P1 N3 109.05(11)
O11 P1 N3 103.67(11)
O7 P1 S2 114.62(9)
O11 P1 S2 117.10(10)
N3 P1 S2 109.29(9)
C4 N3 P1 130.56(18)
C4 N3 H3 114.7
P1 N3 H3 114.7
N6 C4 N3 111.3(2)
N6 C4 S5 125.31(18)
N3 C4 S5 123.34(18)
C4 N6 C15 128.5(2)
C4 N6 H6 115.7
C15 N6 H6 115.7
C8 O7 P1 121.9(2)
C9 C8 C10 115.0(4)
C9 C8 O7 109.6(4)
C10 C8 O7 107.2(4)
C9 C8 H8 108.3
C10 C8 H8 108.3
O7 C8 H8 108.3
C8 C9 H9A 109.5
C8 C9 H9B 109.5
H9A C9 H9B 109.5
C8 C9 H9C 109.5
H9A C9 H9C 109.5
H9B C9 H9C 109.5
C8 C10 H10A 109.5
C8 C10 H10B 109.5
H10A C10 H10B 109.5
C8 C10 H10C 109.5
H10A C10 H10C 109.5
H10B C10 H10C 109.5
C12 O11 P1 121.1(2)
C14 C12 O11 107.2(4)
C14 C12 C13 114.6(5)
O11 C12 C13 107.1(4)
C14 C12 H12 109.3
O11 C12 H12 109.3
C13 C12 H12 109.3
C12 C13 H13A 109.5
C12 C13 H13B 109.5
H13A C13 H13B 109.5
C12 C13 H13C 109.5
H13A C13 H13C 109.5
H13B C13 H13C 109.5
C12 C14 H14A 109.5
C12 C14 H14B 109.5
H14A C14 H14B 109.5
C12 C14 H14C 109.5
H14A C14 H14C 109.5
H14B C14 H14C 109.5
C20 C15 C16 120.2(2)
C20 C15 N6 117.9(2)
C16 C15 N6 121.7(2)
C17 C16 C15 119.9(2)
C17 C16 H16 120.0
C15 C16 H16 120.0
O21 C17 C16 124.5(2)
O21 C17 C18 115.3(2)
C16 C17 C18 120.2(2)
C19 C18 O33 126.0(2)
C19 C18 C17 119.1(2)
O33 C18 C17 114.9(2)
C18 C19 C20 120.8(2)
C18 C19 H19 119.6
C20 C19 H19 119.6
C15 C20 C19 119.6(2)
C15 C20 H20 120.2
C19 C20 H20 120.2
C17 O21 C22 117.8(2)
O21 C22 C23 106.9(2)
O21 C22 H22A 110.4
C23 C22 H22A 110.4
O21 C22 H22B 110.4
C23 C22 H22B 110.4
H22A C22 H22B 108.6
O24 C23 C22 108.8(2)
O24 C23 H23A 109.9
C22 C23 H23A 109.9
O24 C23 H23B 109.9
C22 C23 H23B 109.9
H23A C23 H23B 108.3
C23 O24 C25 113.1(2)
O24 C25 C26 108.8(3)
O24 C25 H25A 109.9
C26 C25 H25A 109.9
O24 C25 H25B 109.9
C26 C25 H25B 109.9
H25A C25 H25B 108.3
O27 C26 C25 114.1(3)
O27 C26 H26A 108.7
C25 C26 H26A 108.7
O27 C26 H26B 108.7
C25 C26 H26B 108.7
H26A C26 H26B 107.6
C26 O27 C28 116.6(3)
O27 C28 C29 110.1(3)
O27 C28 H28A 109.6
C29 C28 H28A 109.6
O27 C28 H28B 109.6
C29 C28 H28B 109.6
H28A C28 H28B 108.2
O30 C29 C28 107.9(2)
O30 C29 H29A 110.1
C28 C29 H29A 110.1
O30 C29 H29B 110.1
C28 C29 H29B 110.1
H29A C29 H29B 108.4
C29 O30 C31 114.5(2)
O30 C31 C32 113.1(2)
O30 C31 H31A 109.0
C32 C31 H31A 109.0
O30 C31 H31B 109.0
C32 C31 H31B 109.0
H31A C31 H31B 107.8
O33 C32 C31 107.6(2)
O33 C32 H32A 110.2
C31 C32 H32A 110.2
O33 C32 H32B 110.2
C31 C32 H32B 110.2
H32A C32 H32B 108.5
C18 O33 C32 117.69(19)

loop_
_geom_bond_atom_site_label_1
_geom_bond_atom_site_label_2
_geom_bond_distance
P1 O7 1.558(2)
P1 O11 1.559(2)
P1 N3 1.666(2)
P1 S2 1.9213(12)
N3 C4 1.389(3)
N3 H3 0.8600
C4 N6 1.350(3)
C4 S5 1.654(3)
N6 C15 1.425(3)
N6 H6 0.8600
O7 C8 1.485(5)
C8 C9 1.466(6)
C8 C10 1.471(6)
C8 H8 0.9800
C9 H9A 0.9600
C9 H9B 0.9600
C9 H9C 0.9600
C10 H10A 0.9600
C10 H10B 0.9600
C10 H10C 0.9600
O11 C12 1.480(4)
C12 C14 1.479(6)
C12 C13 1.513(8)
C12 H12 0.9800
C13 H13A 0.9600
C13 H13B 0.9600
C13 H13C 0.9600
C14 H14A 0.9600
C14 H14B 0.9600
C14 H14C 0.9600
C15 C20 1.372(3)
C15 C16 1.391(3)
C16 C17 1.384(3)
C16 H16 0.9300
C17 O21 1.366(3)
C17 C18 1.399(3)
C18 C19 1.374(3)
C18 O33 1.375(3)
C19 C20 1.401(4)
C19 H19 0.9300
C20 H20 0.9300
O21 C22 1.424(3)
C22 C23 1.499(4)
C22 H22A 0.9700
C22 H22B 0.9700
C23 O24 1.401(4)
C23 H23A 0.9700
C23 H23B 0.9700
O24 C25 1.420(4)
C25 C26 1.491(5)
C25 H25A 0.9700
C25 H25B 0.9700
C26 O27 1.414(4)
C26 H26A 0.9700
C26 H26B 0.9700
O27 C28 1.429(4)
C28 C29 1.492(5)
C28 H28A 0.9700
C28 H28B 0.9700
C29 O30 1.430(3)
C29 H29A 0.9700
C29 H29B 0.9700
O30 C31 1.429(3)
C31 C32 1.497(4)
C31 H31A 0.9700
C31 H31B 0.9700
C32 O33 1.419(3)
C32 H32A 0.9700
C32 H32B 0.9700

loop_
_geom_torsion_atom_site_label_1
_geom_torsion_atom_site_label_2
_geom_torsion_atom_site_label_3
_geom_torsion_atom_site_label_4
_geom_torsion
O7 P1 N3 C4 -42.6(3)
O11 P1 N3 C4 65.8(3)
S2 P1 N3 C4 -168.6(2)
P1 N3 C4 N6 162.7(2)
P1 N3 C4 S5 -16.6(4)
N3 C4 N6 C15 172.8(2)
S5 C4 N6 C15 -8.0(4)
O11 P1 O7 C8 169.8(3)
N3 P1 O7 C8 -80.9(3)
S2 P1 O7 C8 42.0(3)
P1 O7 C8 C9 98.8(4)
P1 O7 C8 C10 -135.7(4)
O7 P1 O11 C12 -57.8(3)
N3 P1 O11 C12 -171.2(3)
S2 P1 O11 C12 68.4(3)
P1 O11 C12 C14 -130.1(4)
P1 O11 C12 C13 106.5(4)
C4 N6 C15 C20 143.1(3)
C4 N6 C15 C16 -42.1(4)
C20 C15 C16 C17 -1.2(4)
N6 C15 C16 C17 -175.9(2)
C15 C16 C17 O21 177.7(2)
C15 C16 C17 C18 -2.3(4)
O21 C17 C18 C19 -176.3(2)
C16 C17 C18 C19 3.7(4)
O21 C17 C18 O33 3.2(3)
C16 C17 C18 O33 -176.7(2)
O33 C18 C19 C20 178.9(2)
C17 C18 C19 C20 -1.6(4)
C16 C15 C20 C19 3.3(4)
N6 C15 C20 C19 178.2(2)
C18 C19 C20 C15 -1.8(4)
C16 C17 O21 C22 -23.1(4)
C18 C17 O21 C22 157.0(2)
C17 O21 C22 C23 -155.9(2)
O21 C22 C23 O24 71.2(3)
C22 C23 O24 C25 -170.8(3)
C23 O24 C25 C26 161.7(3)
O24 C25 C26 O27 -61.8(4)
C25 C26 O27 C28 -69.3(4)
C26 O27 C28 C29 130.7(3)
O27 C28 C29 O30 66.1(3)
C28 C29 O30 C31 179.8(2)
C29 O30 C31 C32 101.9(3)
O30 C31 C32 O33 -64.6(3)
C19 C18 O33 C32 8.5(4)
C17 C18 O33 C32 -171.0(2)
C31 C32 O33 C18 178.4(2)
